data_7063847
loop_
_publ_author_name
'Vadakkedathu Palakkeezhillam, Vishnunarayanan Namboothiri'
'Haribabu, Jebiti'
'Karthik, K. S.'
'Suresh Kumar, Vaishnu'
'Manakkadan, Vipin'
'Rasin, Puthiyavalappil'
'Garg, Mohith'
'Arulraj, Arunachalam'
'Moraga, Daniel'
'Sreekanth, Anandaram'

_publ_section_title
;
 Functionalized nitro-piperonal thiosemicarbazone based
 ruthenium(ii)--arene complexes for DNA interaction, anticancer and flow
 cytometry studies
;
_journal_issue 26
_journal_name_full 'New Journal of Chemistry'
_journal_page_first 11531
_journal_page_last 11547
_journal_paper_doi 10.1039/D5NJ00749F
_journal_volume 49
_journal_year 2025
_chemical_formula_moiety 'C13 H12 N4 O4 S'
_chemical_formula_sum 'C13 H12 N4 O4 S'
_chemical_formula_weight 320.33
_space_group_crystal_system monoclinic
_space_group_IT_number 14
_space_group_name_Hall '-P 2ybc'
_space_group_name_H-M_alt 'P 1 21/c 1'
_atom_sites_solution_hydrogens geom
_audit_creation_method SHELXL-2014/7
_audit_update_record
;
2025-02-07 deposited with the CCDC.	2025-06-02 downloaded from the CCDC.
;
_cell_angle_alpha 90
_cell_angle_beta 92.133(3)
_cell_angle_gamma 90
_cell_formula_units_Z 4
_cell_length_a 6.2700(4)
_cell_length_b 16.0102(11)
_cell_length_c 14.1883(9)
_cell_measurement_reflns_used 5295
_cell_measurement_temperature 296(2)
_cell_measurement_theta_max 56.769
_cell_measurement_theta_min 5.089
_cell_volume 1423.29(16)
_computing_cell_refinement 'APEX2/SAINT (Bruker, 2004)'
_computing_data_collection 'APEX2 (Bruker, 2004)'
_computing_data_reduction 'SAINT/XPREP (Bruker, 2004)'
_computing_molecular_graphics 'ORTEP3 (Farrugia, 1997) and Mercury (Bruno et al., 2002)'
_computing_publication_material 'SHELXL-97 (Sheldrick, 2008)'
_computing_structure_refinement 'SHELXL-97 (Sheldrick, 2008)'
_computing_structure_solution 'SIR92 (Altornare et al., 2014)'
_diffrn_ambient_temperature 296(2)
_diffrn_measured_fraction_theta_full 0.998
_diffrn_measured_fraction_theta_max 0.980
_diffrn_measurement_device_type 'Bruker axs kappa apex2 CCD Diffractometer'
_diffrn_measurement_method '\w and \f scan'
_diffrn_radiation_type MoK\a
_diffrn_radiation_wavelength 0.71073
_diffrn_reflns_av_R_equivalents 0.0366
_diffrn_reflns_av_unetI/netI 0.0301
_diffrn_reflns_Laue_measured_fraction_full 0.998
_diffrn_reflns_Laue_measured_fraction_max 0.980
_diffrn_reflns_limit_h_max 8
_diffrn_reflns_limit_h_min -8
_diffrn_reflns_limit_k_max 21
_diffrn_reflns_limit_k_min -21
_diffrn_reflns_limit_l_max 19
_diffrn_reflns_limit_l_min -19
_diffrn_reflns_number 17046
_diffrn_reflns_point_group_measured_fraction_full 0.998
_diffrn_reflns_point_group_measured_fraction_max 0.980
_diffrn_reflns_theta_full 25.242
_diffrn_reflns_theta_max 28.572
_diffrn_reflns_theta_min 2.873
_exptl_absorpt_coefficient_mu 0.252
_exptl_absorpt_correction_T_max 0.884
_exptl_absorpt_correction_T_min 0.805
_exptl_absorpt_correction_type multi-scan
_exptl_absorpt_process_details 'SADABS V2012/1 (Bruker AXS Inc.)'
_exptl_crystal_colour yellow
_exptl_crystal_density_diffrn 1.495
_exptl_crystal_description block
_exptl_crystal_F_000 664
_exptl_crystal_size_max 0.900
_exptl_crystal_size_mid 0.600
_exptl_crystal_size_min 0.500
_refine_diff_density_max 1.367
_refine_diff_density_min -0.699
_refine_diff_density_rms 0.081
_refine_ls_extinction_method none
_refine_ls_goodness_of_fit_ref 0.908
_refine_ls_hydrogen_treatment constr
_refine_ls_matrix_type full
_refine_ls_number_parameters 199
_refine_ls_number_reflns 3561
_refine_ls_number_restraints 0
_refine_ls_restrained_S_all 0.908
_refine_ls_R_factor_all 0.0990
_refine_ls_R_factor_gt 0.0738
_refine_ls_shift/su_max 0.000
_refine_ls_shift/su_mean 0.000
_refine_ls_structure_factor_coef Fsqd
_refine_ls_weighting_details 'w=1/[\s^2^(Fo^2^)+(0.1747P)^2^+1.8573P] where P=(Fo^2^+2Fc^2^)/3'
_refine_ls_weighting_scheme calc
_refine_ls_wR_factor_gt 0.2210
_refine_ls_wR_factor_ref 0.2577
_reflns_Friedel_coverage 0.000
_reflns_number_gt 2565
_reflns_number_total 3561
_reflns_threshold_expression 'I > 2\s(I)'
_cod_data_source_file d5nj00749f6.cif
_cod_data_source_block shelx
_cod_depositor_comments 'Adding full bibliography for 7063847--7063848.cif.'
_cod_original_sg_symbol_H-M 'P 21/c'
_cod_database_code 7063847
_shelx_shelxl_version_number 2014/7
_shelx_space_group_comment
;
The symmetry employed for this shelxl refinement is uniquely defined
by the following loop, which should always be used as a source of
symmetry information in preference to the above space-group names.
They are only intended as comments.
;
_shelx_estimated_absorpt_t_min 0.805
_shelx_estimated_absorpt_t_max 0.884

loop_
_space_group_symop_operation_xyz
'x, y, z'
'-x, y+1/2, -z+1/2'
'-x, -y, -z'
'x, -y-1/2, z-1/2'

loop_
_atom_site_label
_atom_site_type_symbol
_atom_site_fract_x
_atom_site_fract_y
_atom_site_fract_z
_atom_site_U_iso_or_equiv
_atom_site_adp_type
_atom_site_occupancy
_atom_site_site_symmetry_order
_atom_site_calc_flag
_atom_site_refinement_flags_posn
_atom_site_refinement_flags_adp
_atom_site_refinement_flags_occupancy
_atom_site_disorder_assembly
_atom_site_disorder_group
C1 C 1.2671(6) 0.2221(2) 0.3285(3) 0.0528(9) Uani 1 1 d . . . . .
H1A H 1.4072 0.2470 0.3236 0.063 Uiso 1 1 calc R U . . .
H1B H 1.2575 0.1743 0.2867 0.063 Uiso 1 1 calc R U . . .
C2 C 0.9770(5) 0.28619(19) 0.3777(2) 0.0389(7) Uani 1 1 d . . . . .
C3 C 1.0545(5) 0.23561(19) 0.4497(2) 0.0413(7) Uani 1 1 d . . . . .
C4 C 0.9528(5) 0.2292(2) 0.5320(2) 0.0441(7) Uani 1 1 d . . . . .
H4 H 1.0027 0.1946 0.5806 0.053 Uiso 1 1 calc R U . . .
C5 C 0.7700(5) 0.27713(19) 0.5398(2) 0.0375(6) Uani 1 1 d . . . . .
C6 C 0.6884(4) 0.33040(17) 0.46923(18) 0.0319(6) Uani 1 1 d . . . . .
C7 C 0.7996(5) 0.33402(19) 0.3855(2) 0.0369(6) Uani 1 1 d . . . . .
H7 H 0.7528 0.3685 0.3362 0.044 Uiso 1 1 calc R U . . .
C8 C 0.4960(5) 0.38068(19) 0.47599(19) 0.0371(6) Uani 1 1 d . . . . .
H8 H 0.4294 0.3865 0.5331 0.044 Uiso 1 1 calc R U . . .
C9 C 0.1425(4) 0.50260(18) 0.3384(2) 0.0348(6) Uani 1 1 d . . . . .
C10 C 0.4111(6) 0.4631(3) 0.2195(3) 0.0606(11) Uani 1 1 d . . . . .
H10A H 0.4047 0.4027 0.2239 0.073 Uiso 1 1 calc R U . . .
H10B H 0.5362 0.4829 0.2551 0.073 Uiso 1 1 calc R U . . .
C11 C 0.4137(12) 0.4912(6) 0.1185(4) 0.155(4) Uani 1 1 d . . . . .
H11 H 0.5263 0.4816 0.0791 0.185 Uiso 1 1 calc R U . . .
C12 C 0.2404(13) 0.5302(7) 0.0931(4) 0.165(5) Uani 1 1 d . . . . .
H12 H 0.2042 0.5460 0.0315 0.198 Uiso 1 1 calc R U . . .
C13 C 0.1068(9) 0.5462(4) 0.1756(3) 0.091(2) Uani 1 1 d . . . . .
H13A H 0.0991 0.6055 0.1891 0.109 Uiso 1 1 calc R U . . .
H13B H -0.0367 0.5248 0.1646 0.109 Uiso 1 1 calc R U . . .
N1 N 0.6608(5) 0.2674(2) 0.6276(2) 0.0535(8) Uani 1 1 d . . . . .
N2 N 0.4221(4) 0.41616(16) 0.40262(17) 0.0355(5) Uani 1 1 d . . . . .
N3 N 0.2438(4) 0.46312(17) 0.41107(18) 0.0398(6) Uani 1 1 d . . . . .
H3 H 0.1922 0.4680 0.4661 0.048 Uiso 1 1 calc R U . . .
N4 N 0.2173(4) 0.50139(18) 0.25282(18) 0.0413(6) Uani 1 1 d . . . . .
O1 O 1.2357(4) 0.19669(18) 0.4232(2) 0.0593(7) Uani 1 1 d . . . . .
O2 O 1.1065(4) 0.28124(18) 0.30292(18) 0.0574(7) Uani 1 1 d . . . . .
O3 O 0.5728(7) 0.3279(3) 0.6614(2) 0.1025(15) Uani 1 1 d . . . . .
O4 O 0.6840(7) 0.2034(2) 0.6693(3) 0.0940(13) Uani 1 1 d . . . . .
S1 S -0.08272(13) 0.55468(6) 0.36356(6) 0.0496(3) Uani 1 1 d . . . . .

loop_
_atom_site_aniso_label
_atom_site_aniso_U_11
_atom_site_aniso_U_22
_atom_site_aniso_U_33
_atom_site_aniso_U_23
_atom_site_aniso_U_13
_atom_site_aniso_U_12
C1 0.0397(17) 0.057(2) 0.063(2) -0.0169(17) 0.0180(15) 0.0028(14)
C2 0.0367(14) 0.0432(15) 0.0375(15) -0.0045(12) 0.0133(12) -0.0003(12)
C3 0.0342(14) 0.0407(15) 0.0494(18) -0.0041(13) 0.0077(12) 0.0063(11)
C4 0.0426(16) 0.0454(17) 0.0445(17) 0.0062(13) 0.0038(13) 0.0072(13)
C5 0.0371(14) 0.0452(15) 0.0307(14) 0.0027(11) 0.0075(11) 0.0020(12)
C6 0.0309(13) 0.0369(14) 0.0283(13) -0.0009(10) 0.0054(10) 0.0011(10)
C7 0.0382(14) 0.0420(15) 0.0311(14) 0.0015(11) 0.0102(11) 0.0041(11)
C8 0.0366(14) 0.0463(15) 0.0290(13) -0.0002(11) 0.0098(11) 0.0058(12)
C9 0.0332(13) 0.0374(14) 0.0339(14) -0.0024(11) 0.0051(11) 0.0040(10)
C10 0.053(2) 0.094(3) 0.0359(17) 0.0129(18) 0.0182(14) 0.027(2)
C11 0.131(6) 0.289(11) 0.047(3) 0.069(5) 0.048(3) 0.122(7)
C12 0.155(6) 0.297(11) 0.045(3) 0.065(4) 0.042(3) 0.154(7)
C13 0.087(3) 0.145(5) 0.041(2) 0.029(3) 0.017(2) 0.066(3)
N1 0.0512(16) 0.073(2) 0.0372(14) 0.0169(14) 0.0145(12) 0.0081(14)
N2 0.0323(11) 0.0430(13) 0.0318(12) -0.0020(10) 0.0082(9) 0.0057(9)
N3 0.0384(13) 0.0507(14) 0.0308(12) 0.0028(10) 0.0094(10) 0.0136(11)
N4 0.0406(13) 0.0524(15) 0.0314(12) 0.0044(11) 0.0079(10) 0.0136(11)
O1 0.0481(14) 0.0659(16) 0.0651(17) 0.0013(13) 0.0178(12) 0.0239(12)
O2 0.0524(14) 0.0722(17) 0.0495(14) 0.0018(12) 0.0275(11) 0.0156(12)
O3 0.112(3) 0.137(3) 0.062(2) 0.026(2) 0.049(2) 0.054(3)
O4 0.105(3) 0.103(3) 0.077(2) 0.051(2) 0.032(2) 0.015(2)
S1 0.0444(5) 0.0631(6) 0.0421(5) 0.0050(4) 0.0122(3) 0.0223(4)

loop_
_atom_type_symbol
_atom_type_description
_atom_type_scat_dispersion_real
_atom_type_scat_dispersion_imag
_atom_type_scat_source
C C 0.0033 0.0016 'International Tables Vol C Tables 4.2.6.8 and 6.1.1.4'
H H 0.0000 0.0000 'International Tables Vol C Tables 4.2.6.8 and 6.1.1.4'
N N 0.0061 0.0033 'International Tables Vol C Tables 4.2.6.8 and 6.1.1.4'
O O 0.0106 0.0060 'International Tables Vol C Tables 4.2.6.8 and 6.1.1.4'
S S 0.1246 0.1234 'International Tables Vol C Tables 4.2.6.8 and 6.1.1.4'

loop_
_geom_angle_atom_site_label_1
_geom_angle_atom_site_label_2
_geom_angle_atom_site_label_3
_geom_angle
_geom_angle_site_symmetry_1
_geom_angle_site_symmetry_3
_geom_angle_publ_flag
O2 C1 O1 108.1(2) . . ?
O2 C1 H1A 110.1 . . ?
O1 C1 H1A 110.1 . . ?
O2 C1 H1B 110.1 . . ?
O1 C1 H1B 110.1 . . ?
H1A C1 H1B 108.4 . . ?
O2 C2 C7 127.6(3) . . ?
O2 C2 C3 109.8(3) . . ?
C7 C2 C3 122.6(3) . . ?
O1 C3 C4 128.9(3) . . ?
O1 C3 C2 109.9(3) . . ?
C4 C3 C2 121.3(3) . . ?
C3 C4 C5 116.3(3) . . ?
C3 C4 H4 121.8 . . ?
C5 C4 H4 121.8 . . ?
C4 C5 C6 124.2(3) . . ?
C4 C5 N1 115.2(3) . . ?
C6 C5 N1 120.5(3) . . ?
C7 C6 C5 116.9(3) . . ?
C7 C6 C8 118.2(2) . . ?
C5 C6 C8 124.9(2) . . ?
C2 C7 C6 118.7(3) . . ?
C2 C7 H7 120.6 . . ?
C6 C7 H7 120.6 . . ?
N2 C8 C6 118.4(2) . . ?
N2 C8 H8 120.8 . . ?
C6 C8 H8 120.8 . . ?
N4 C9 N3 121.6(3) . . ?
N4 C9 S1 122.1(2) . . ?
N3 C9 S1 116.3(2) . . ?
N4 C10 C11 102.8(3) . . ?
N4 C10 H10A 111.2 . . ?
C11 C10 H10A 111.2 . . ?
N4 C10 H10B 111.2 . . ?
C11 C10 H10B 111.2 . . ?
H10A C10 H10B 109.1 . . ?
C12 C11 C10 111.9(4) . . ?
C12 C11 H11 124.1 . . ?
C10 C11 H11 124.1 . . ?
C11 C12 C13 110.8(4) . . ?
C11 C12 H12 124.6 . . ?
C13 C12 H12 124.6 . . ?
N4 C13 C12 103.9(3) . . ?
N4 C13 H13A 111.0 . . ?
C12 C13 H13A 111.0 . . ?
N4 C13 H13B 111.0 . . ?
C12 C13 H13B 111.0 . . ?
H13A C13 H13B 109.0 . . ?
O4 N1 O3 122.5(3) . . ?
O4 N1 C5 117.8(3) . . ?
O3 N1 C5 119.1(3) . . ?
C8 N2 N3 117.2(2) . . ?
C9 N3 N2 124.0(2) . . ?
C9 N3 H3 118.0 . . ?
N2 N3 H3 118.0 . . ?
C9 N4 C10 129.4(3) . . ?
C9 N4 C13 120.5(3) . . ?
C10 N4 C13 110.0(3) . . ?
C3 O1 C1 106.0(3) . . ?
C2 O2 C1 106.1(3) . . ?

loop_
_geom_bond_atom_site_label_1
_geom_bond_atom_site_label_2
_geom_bond_distance
_geom_bond_site_symmetry_2
_geom_bond_publ_flag
C1 O2 1.419(4) . ?
C1 O1 1.425(5) . ?
C1 H1A 0.9700 . ?
C1 H1B 0.9700 . ?
C2 O2 1.362(3) . ?
C2 C7 1.359(4) . ?
C2 C3 1.377(5) . ?
C3 O1 1.361(4) . ?
C3 C4 1.355(5) . ?
C4 C5 1.387(4) . ?
C4 H4 0.9300 . ?
C5 C6 1.397(4) . ?
C5 N1 1.453(4) . ?
C6 C7 1.401(4) . ?
C6 C8 1.456(4) . ?
C7 H7 0.9300 . ?
C8 N2 1.259(4) . ?
C8 H8 0.9300 . ?
C9 N4 1.317(4) . ?
C9 N3 1.349(4) . ?
C9 S1 1.690(3) . ?
C10 N4 1.456(4) . ?
C10 C11 1.503(6) . ?
C10 H10A 0.9700 . ?
C10 H10B 0.9700 . ?
C11 C12 1.293(8) . ?
C11 H11 0.9300 . ?
C12 C13 1.488(6) . ?
C12 H12 0.9300 . ?
C13 N4 1.462(5) . ?
C13 H13A 0.9700 . ?
C13 H13B 0.9700 . ?
N1 O4 1.190(4) . ?
N1 O3 1.221(5) . ?
N2 N3 1.356(3) . ?
N3 H3 0.8600 . ?

loop_
_geom_torsion_atom_site_label_1
_geom_torsion_atom_site_label_2
_geom_torsion_atom_site_label_3
_geom_torsion_atom_site_label_4
_geom_torsion
_geom_torsion_site_symmetry_1
_geom_torsion_site_symmetry_2
_geom_torsion_site_symmetry_3
_geom_torsion_site_symmetry_4
_geom_torsion_publ_flag
O2 C2 C3 O1 -0.1(4) . . . . ?
C7 C2 C3 O1 -178.6(3) . . . . ?
O2 C2 C3 C4 -179.6(3) . . . . ?
C7 C2 C3 C4 1.9(5) . . . . ?
O1 C3 C4 C5 179.6(3) . . . . ?
C2 C3 C4 C5 -1.0(5) . . . . ?
C3 C4 C5 C6 -0.3(5) . . . . ?
C3 C4 C5 N1 178.4(3) . . . . ?
C4 C5 C6 C7 0.7(5) . . . . ?
N1 C5 C6 C7 -177.9(3) . . . . ?
C4 C5 C6 C8 179.5(3) . . . . ?
N1 C5 C6 C8 0.9(5) . . . . ?
O2 C2 C7 C6 -179.7(3) . . . . ?
C3 C2 C7 C6 -1.4(5) . . . . ?
C5 C6 C7 C2 0.2(4) . . . . ?
C8 C6 C7 C2 -178.8(3) . . . . ?
C7 C6 C8 N2 9.4(4) . . . . ?
C5 C6 C8 N2 -169.4(3) . . . . ?
N4 C10 C11 C12 -6.8(11) . . . . ?
C10 C11 C12 C13 8.5(14) . . . . ?
C11 C12 C13 N4 -6.6(12) . . . . ?
C4 C5 N1 O4 -25.6(5) . . . . ?
C6 C5 N1 O4 153.2(4) . . . . ?
C4 C5 N1 O3 145.3(4) . . . . ?
C6 C5 N1 O3 -36.0(5) . . . . ?
C6 C8 N2 N3 -179.5(3) . . . . ?
N4 C9 N3 N2 -3.3(5) . . . . ?
S1 C9 N3 N2 177.6(2) . . . . ?
C8 N2 N3 C9 -177.8(3) . . . . ?
N3 C9 N4 C10 -1.8(6) . . . . ?
S1 C9 N4 C10 177.2(3) . . . . ?
N3 C9 N4 C13 -178.7(4) . . . . ?
S1 C9 N4 C13 0.4(5) . . . . ?
C11 C10 N4 C9 -174.8(5) . . . . ?
C11 C10 N4 C13 2.3(7) . . . . ?
C12 C13 N4 C9 179.5(6) . . . . ?
C12 C13 N4 C10 2.1(8) . . . . ?
C4 C3 O1 C1 177.2(4) . . . . ?
C2 C3 O1 C1 -2.3(4) . . . . ?
O2 C1 O1 C3 3.8(4) . . . . ?
C7 C2 O2 C1 -179.2(3) . . . . ?
C3 C2 O2 C1 2.4(4) . . . . ?
O1 C1 O2 C2 -3.8(4) . . . . ?
